data_2219277
loop_
_publ_author_name
'Hasan, Aurangzeb'
'Ikram, Sumera'
'Badshah, Amir'
'Bolte, Michael'
'Zia, Mehwash'

_publ_section_title
;
 3-(2-Hydroxyphenyl)-5-(2-methoxyphenyl)-1<i>H</i>-pyrazole
;
_journal_coeditor_code BX2163
_journal_issue 9
_journal_name_full 'Acta Crystallographica Section E'
_journal_page_first o1767
_journal_paper_doi 10.1107/S1600536808025725
_journal_volume 64
_journal_year 2008
_chemical_formula_iupac 'C16 H14 N2 O2'
_chemical_formula_moiety 'C16 H14 N2 O2'
_chemical_formula_sum 'C16 H14 N2 O2'
_chemical_formula_weight 266.29
_chemical_melting_point 456
_chemical_name_systematic
;
3-(2-Hydroxyphenyl)-5-(2-methoxyphenyl)-1H-pyrazole
;
_space_group_IT_number 33
_symmetry_cell_setting orthorhombic
_symmetry_space_group_name_Hall 'P 2c -2n'
_symmetry_space_group_name_H-M 'P n a 21'
_atom_sites_solution_hydrogens geom
_atom_sites_solution_primary direct
_atom_sites_solution_secondary difmap
_audit_creation_method SHELXL97
_cell_angle_alpha 90.00
_cell_angle_beta 90.00
_cell_angle_gamma 90.00
_cell_formula_units_Z 4
_cell_length_a 17.5626(15)
_cell_length_b 10.2239(7)
_cell_length_c 7.4513(7)
_cell_measurement_reflns_used 11915
_cell_measurement_temperature 173(2)
_cell_measurement_theta_max 29.6
_cell_measurement_theta_min 3.4
_cell_volume 1337.94(19)
_computing_cell_refinement 'X-AREA (Stoe & Cie, 2001)'
_computing_data_collection 'X-AREA (Stoe & Cie, 2001)'
_computing_data_reduction 'X-AREA (Stoe & Cie, 2001)'
_computing_molecular_graphics 'XP in SHELXTL-Plus (Sheldrick, 2008)'
_computing_publication_material 'SHELXL97 (Sheldrick, 2008)'
_computing_structure_refinement 'SHELXL97 (Sheldrick, 2008)'
_computing_structure_solution 'SHELXS97 (Sheldrick, 2008)'
_diffrn_ambient_temperature 173(2)
_diffrn_measured_fraction_theta_full 0.997
_diffrn_measured_fraction_theta_max 0.998
_diffrn_measurement_device_type 'Stoe IPDSII two-circle'
_diffrn_measurement_method \w
_diffrn_radiation_monochromator graphite
_diffrn_radiation_source 'fine-focus sealed tube'
_diffrn_radiation_type MoK\a
_diffrn_radiation_wavelength 0.71073
_diffrn_reflns_av_R_equivalents 0.0566
_diffrn_reflns_av_sigmaI/netI 0.0275
_diffrn_reflns_limit_h_max 23
_diffrn_reflns_limit_h_min -20
_diffrn_reflns_limit_k_max 13
_diffrn_reflns_limit_k_min -11
_diffrn_reflns_limit_l_max 9
_diffrn_reflns_limit_l_min -8
_diffrn_reflns_number 10969
_diffrn_reflns_theta_full 25.00
_diffrn_reflns_theta_max 28.28
_diffrn_reflns_theta_min 3.58
_diffrn_standards_number 0
_exptl_absorpt_coefficient_mu 0.089
_exptl_absorpt_correction_type none
_exptl_crystal_colour 'light yellow'
_exptl_crystal_density_diffrn 1.322
_exptl_crystal_density_method 'not measured'
_exptl_crystal_description block
_exptl_crystal_F_000 560
_exptl_crystal_size_max 0.27
_exptl_crystal_size_mid 0.25
_exptl_crystal_size_min 0.24
_refine_diff_density_max 0.182
_refine_diff_density_min -0.161
_refine_ls_extinction_coef 0.049(6)
_refine_ls_extinction_expression Fc^*^=kFc[1+0.001xFc^2^\l^3^/sin(2\q)]^-1/4^
_refine_ls_extinction_method 'SHELXL97 (Sheldrick, 2008)'
_refine_ls_goodness_of_fit_ref 1.030
_refine_ls_hydrogen_treatment mixed
_refine_ls_matrix_type full
_refine_ls_number_parameters 191
_refine_ls_number_reflns 1777
_refine_ls_number_restraints 1
_refine_ls_restrained_S_all 1.030
_refine_ls_R_factor_all 0.0379
_refine_ls_R_factor_gt 0.0342
_refine_ls_shift/su_max 0.000
_refine_ls_shift/su_mean 0.000
_refine_ls_structure_factor_coef Fsqd
_refine_ls_weighting_details 'calc w = 1/[\s^2^(Fo^2^)+(0.0644P)^2^+0.0395P] where P=(Fo^2^+2Fc^2^)/3'
_refine_ls_weighting_scheme calc
_refine_ls_wR_factor_gt 0.0882
_refine_ls_wR_factor_ref 0.0905
_reflns_number_gt 1620
_reflns_number_total 1777
_reflns_threshold_expression I>2\s(I)
_cod_data_source_file bx2163.cif
_cod_data_source_block I
_cod_database_code 2219277
_cod_database_fobs_code 2219277

loop_
_symmetry_equiv_pos_as_xyz
'x, y, z'
'-x, -y, z+1/2'
'x+1/2, -y+1/2, z'
'-x+1/2, y+1/2, z+1/2'

loop_
_atom_site_type_symbol
_atom_site_label
_atom_site_fract_x
_atom_site_fract_y
_atom_site_fract_z
_atom_site_U_iso_or_equiv
_atom_site_adp_type
_atom_site_calc_flag
_atom_site_refinement_flags
_atom_site_occupancy
O O1 0.49830(7) 0.72482(13) 0.76358(19) 0.0401(3) Uani d . 1
O O2 0.42612(9) 1.04511(15) 0.0584(2) 0.0507(4) Uani d . 1
H H2 0.441(2) 0.992(4) 0.165(6) 0.093(11) Uiso d . 1
N N1 0.44362(8) 0.80017(15) 0.4520(2) 0.0340(3) Uani d . 1
H H1 0.4833(15) 0.825(3) 0.525(4) 0.058(7) Uiso d . 1
N N2 0.43083(8) 0.86611(15) 0.2984(2) 0.0369(3) Uani d . 1
C C1 0.39489(9) 0.69783(15) 0.4736(2) 0.0289(3) Uani d . 1
C C2 0.34823(9) 0.69776(15) 0.3232(2) 0.0306(3) Uani d . 1
H H2A 0.3083 0.6381 0.2968 0.037 Uiso calc R 1
C C3 0.37225(9) 0.80434(16) 0.2179(2) 0.0304(3) Uani d . 1
C C11 0.39509(9) 0.61110(16) 0.6314(2) 0.0306(3) Uani d . 1
C C12 0.44651(9) 0.62379(17) 0.7757(2) 0.0339(3) Uani d . 1
C C13 0.44373(11) 0.5373(2) 0.9203(3) 0.0425(4) Uani d . 1
H H13 0.4788 0.5461 1.0165 0.051 Uiso calc R 1
C C14 0.38945(12) 0.4381(2) 0.9235(3) 0.0461(5) Uani d . 1
H H14 0.3882 0.3786 1.0214 0.055 Uiso calc R 1
C C15 0.33733(11) 0.42539(19) 0.7852(3) 0.0437(4) Uani d . 1
H H15 0.2998 0.3585 0.7891 0.052 Uiso calc R 1
C C16 0.34031(10) 0.51098(17) 0.6410(3) 0.0353(4) Uani d . 1
H H16 0.3045 0.5018 0.5463 0.042 Uiso calc R 1
C C17 0.55036(12) 0.7438(3) 0.9090(3) 0.0520(5) Uani d . 1
H H17A 0.5825 0.6660 0.9222 0.078 Uiso calc R 1
H H17B 0.5218 0.7583 1.0202 0.078 Uiso calc R 1
H H17C 0.5825 0.8201 0.8843 0.078 Uiso calc R 1
C C31 0.34524(9) 0.85273(17) 0.0429(2) 0.0314(3) Uani d . 1
C C32 0.37398(10) 0.96997(18) -0.0313(3) 0.0367(4) Uani d . 1
C C33 0.34958(11) 1.0130(2) -0.1993(3) 0.0438(4) Uani d . 1
H H33 0.3693 1.0919 -0.2482 0.053 Uiso calc R 1
C C34 0.29652(12) 0.9407(2) -0.2952(3) 0.0437(4) Uani d . 1
H H34 0.2805 0.9700 -0.4102 0.052 Uiso calc R 1
C C35 0.26648(11) 0.82574(19) -0.2245(3) 0.0417(4) Uani d . 1
H H35 0.2297 0.7772 -0.2900 0.050 Uiso calc R 1
C C36 0.29090(10) 0.78266(17) -0.0569(2) 0.0354(4) Uani d . 1
H H36 0.2704 0.7041 -0.0089 0.042 Uiso calc R 1

loop_
_atom_site_aniso_label
_atom_site_aniso_U_11
_atom_site_aniso_U_22
_atom_site_aniso_U_33
_atom_site_aniso_U_12
_atom_site_aniso_U_13
_atom_site_aniso_U_23
O1 0.0371(6) 0.0507(8) 0.0327(6) -0.0037(5) -0.0084(5) 0.0025(6)
O2 0.0531(8) 0.0541(8) 0.0448(8) -0.0219(7) -0.0050(7) 0.0142(7)
N1 0.0363(7) 0.0385(7) 0.0273(7) -0.0070(6) -0.0052(6) 0.0026(6)
N2 0.0390(7) 0.0402(7) 0.0314(8) -0.0087(6) -0.0060(6) 0.0038(6)
C1 0.0298(7) 0.0302(7) 0.0268(8) 0.0005(6) -0.0005(6) -0.0037(6)
C2 0.0306(7) 0.0329(7) 0.0283(8) -0.0029(6) -0.0024(6) -0.0014(6)
C3 0.0304(7) 0.0336(8) 0.0271(8) -0.0008(6) -0.0013(6) -0.0018(6)
C11 0.0325(7) 0.0330(7) 0.0263(7) 0.0057(6) 0.0020(6) -0.0017(6)
C12 0.0325(7) 0.0394(8) 0.0299(8) 0.0063(6) 0.0008(6) -0.0018(7)
C13 0.0413(9) 0.0537(11) 0.0326(9) 0.0113(8) -0.0018(7) 0.0071(8)
C14 0.0493(10) 0.0513(11) 0.0378(10) 0.0074(8) 0.0033(8) 0.0156(9)
C15 0.0476(9) 0.0410(9) 0.0426(11) -0.0005(7) 0.0046(8) 0.0065(8)
C16 0.0389(8) 0.0333(8) 0.0337(9) 0.0004(7) 0.0005(7) -0.0010(7)
C17 0.0431(10) 0.0746(14) 0.0384(11) -0.0055(10) -0.0137(8) 0.0031(10)
C31 0.0314(7) 0.0365(8) 0.0263(8) 0.0041(6) 0.0016(6) -0.0006(6)
C32 0.0357(8) 0.0434(9) 0.0310(9) -0.0011(7) 0.0048(7) 0.0015(7)
C33 0.0483(10) 0.0488(10) 0.0342(10) 0.0069(8) 0.0084(8) 0.0103(8)
C34 0.0510(10) 0.0530(10) 0.0271(8) 0.0189(9) -0.0001(7) 0.0001(8)
C35 0.0464(9) 0.0464(9) 0.0324(9) 0.0122(7) -0.0083(7) -0.0067(8)
C36 0.0384(8) 0.0370(8) 0.0307(8) 0.0036(7) -0.0040(7) -0.0037(7)

loop_
_atom_type_symbol
_atom_type_description
_atom_type_scat_dispersion_real
_atom_type_scat_dispersion_imag
_atom_type_scat_source
C C 0.0033 0.0016 'International Tables Vol C Tables 4.2.6.8 and 6.1.1.4'
H H 0.0000 0.0000 'International Tables Vol C Tables 4.2.6.8 and 6.1.1.4'
N N 0.0061 0.0033 'International Tables Vol C Tables 4.2.6.8 and 6.1.1.4'
O O 0.0106 0.0060 'International Tables Vol C Tables 4.2.6.8 and 6.1.1.4'

loop_
_geom_angle_atom_site_label_1
_geom_angle_atom_site_label_2
_geom_angle_atom_site_label_3
_geom_angle
C12 O1 C17 118.24(16)
C32 O2 H2 105(2)
N2 N1 C1 112.35(14)
N2 N1 H1 119.2(18)
C1 N1 H1 128.3(18)
N1 N2 C3 105.72(14)
N1 C1 C2 106.03(15)
N1 C1 C11 123.76(15)
C2 C1 C11 130.20(14)
C1 C2 C3 105.82(14)
C1 C2 H2A 127.1
C3 C2 H2A 127.1
N2 C3 C2 110.08(15)
N2 C3 C31 118.85(15)
C2 C3 C31 131.07(15)
C16 C11 C12 117.79(16)
C16 C11 C1 118.49(15)
C12 C11 C1 123.71(15)
O1 C12 C13 123.28(17)
O1 C12 C11 116.16(15)
C13 C12 C11 120.56(17)
C14 C13 C12 119.95(18)
C14 C13 H13 120.0
C12 C13 H13 120.0
C15 C14 C13 120.55(18)
C15 C14 H14 119.7
C13 C14 H14 119.7
C14 C15 C16 119.51(18)
C14 C15 H15 120.2
C16 C15 H15 120.2
C15 C16 C11 121.61(18)
C15 C16 H16 119.2
C11 C16 H16 119.2
O1 C17 H17A 109.5
O1 C17 H17B 109.5
H17A C17 H17B 109.5
O1 C17 H17C 109.5
H17A C17 H17C 109.5
H17B C17 H17C 109.5
C36 C31 C32 117.91(16)
C36 C31 C3 121.03(15)
C32 C31 C3 121.05(16)
O2 C32 C33 117.80(17)
O2 C32 C31 121.61(17)
C33 C32 C31 120.59(18)
C34 C33 C32 120.02(18)
C34 C33 H33 120.0
C32 C33 H33 120.0
C33 C34 C35 120.64(18)
C33 C34 H34 119.7
C35 C34 H34 119.7
C36 C35 C34 119.34(18)
C36 C35 H35 120.3
C34 C35 H35 120.3
C35 C36 C31 121.49(17)
C35 C36 H36 119.3
C31 C36 H36 119.3

loop_
_geom_bond_atom_site_label_1
_geom_bond_atom_site_label_2
_geom_bond_distance
O1 C12 1.379(2)
O1 C17 1.431(2)
O2 C32 1.369(2)
O2 H2 0.99(4)
N1 N2 1.347(2)
N1 C1 1.361(2)
N1 H1 0.92(3)
N2 C3 1.348(2)
C1 C2 1.388(2)
C1 C11 1.473(2)
C2 C3 1.408(2)
C2 H2A 0.9500
C3 C31 1.473(2)
C11 C16 1.407(2)
C11 C12 1.410(2)
C12 C13 1.394(3)
C13 C14 1.392(3)
C13 H13 0.9500
C14 C15 1.384(3)
C14 H14 0.9500
C15 C16 1.387(3)
C15 H15 0.9500
C16 H16 0.9500
C17 H17A 0.9800
C17 H17B 0.9800
C17 H17C 0.9800
C31 C36 1.406(2)
C31 C32 1.413(2)
C32 C33 1.395(3)
C33 C34 1.387(3)
C33 H33 0.9500
C34 C35 1.392(3)
C34 H34 0.9500
C35 C36 1.392(3)
C35 H35 0.9500
C36 H36 0.9500

loop_
_geom_hbond_atom_site_label_D
_geom_hbond_atom_site_label_H
_geom_hbond_atom_site_label_A
_geom_hbond_site_symmetry_A
_geom_hbond_distance_DH
_geom_hbond_distance_HA
_geom_hbond_distance_DA
_geom_hbond_angle_DHA
O2 H2 N2 . 0.99(4) 1.64(4) 2.560(2) 152(3)
N1 H1 O1 . 0.92(3) 2.07(3) 2.628(2) 118(2)
N1 H1 O2 2_675 0.92(3) 2.09(3) 2.892(2) 146(3)

loop_
_geom_torsion_atom_site_label_1
_geom_torsion_atom_site_label_2
_geom_torsion_atom_site_label_3
_geom_torsion_atom_site_label_4
_geom_torsion
C1 N1 N2 C3 -0.2(2)
N2 N1 C1 C2 0.46(19)
N2 N1 C1 C11 -178.61(14)
N1 C1 C2 C3 -0.50(18)
C11 C1 C2 C3 178.48(16)
N1 N2 C3 C2 -0.1(2)
N1 N2 C3 C31 -179.01(14)
C1 C2 C3 N2 0.4(2)
C1 C2 C3 C31 179.10(16)
N1 C1 C11 C16 178.05(15)
C2 C1 C11 C16 -0.8(3)
N1 C1 C11 C12 -0.9(2)
C2 C1 C11 C12 -179.75(17)
C17 O1 C12 C13 -1.8(3)
C17 O1 C12 C11 178.37(16)
C16 C11 C12 O1 -178.60(15)
C1 C11 C12 O1 0.4(2)
C16 C11 C12 C13 1.5(2)
C1 C11 C12 C13 -179.50(16)
O1 C12 C13 C14 179.62(17)
C11 C12 C13 C14 -0.5(3)
C12 C13 C14 C15 -0.9(3)
C13 C14 C15 C16 1.2(3)
C14 C15 C16 C11 -0.1(3)
C12 C11 C16 C15 -1.2(3)
C1 C11 C16 C15 179.75(16)
N2 C3 C31 C36 172.07(16)
C2 C3 C31 C36 -6.5(3)
N2 C3 C31 C32 -7.0(2)
C2 C3 C31 C32 174.43(18)
C36 C31 C32 O2 178.95(17)
C3 C31 C32 O2 -2.0(3)
C36 C31 C32 C33 -0.8(2)
C3 C31 C32 C33 178.21(15)
O2 C32 C33 C34 -179.68(18)
C31 C32 C33 C34 0.1(3)
C32 C33 C34 C35 0.7(3)
C33 C34 C35 C36 -0.8(3)
C34 C35 C36 C31 0.1(3)
C32 C31 C36 C35 0.8(2)
C3 C31 C36 C35 -178.30(16)

loop_
_cod_related_entry_id
_cod_related_entry_database
_cod_related_entry_code
1 ChemSpider 24740600
